data_7211076
loop_
_publ_author_name
'Gee, William J.'
'Moubaraki, Boujemaa'
'Murray, Keith S.'
'Batten, Stuart R.'

_publ_section_title
;
 Coordination polymers of a dipyridylazacrown ligand: structural, thermal
 and spectroscopic properties
;
_journal_issue 45
_journal_name_full CrystEngComm
_journal_page_first 9655
_journal_paper_doi 10.1039/c3ce41202d
_journal_volume 15
_journal_year 2013
_chemical_formula_moiety 'C26 H36 N6 O4 S2 Zn'
_chemical_formula_sum 'C26 H36 N6 O4 S2 Zn'
_chemical_formula_weight 626.10
_chemical_name_systematic
; 
 ? 
;
_space_group_IT_number 2
_symmetry_cell_setting triclinic
_symmetry_space_group_name_Hall '-P 1'
_symmetry_space_group_name_H-M 'P -1'
_atom_sites_solution_hydrogens geom
_atom_sites_solution_primary direct
_atom_sites_solution_secondary difmap
_audit_creation_method SHELXL-97
_cell_angle_alpha 86.675(1)
_cell_angle_beta 88.007(1)
_cell_angle_gamma 85.200(1)
_cell_formula_units_Z 2
_cell_length_a 9.5947(3)
_cell_length_b 10.3589(3)
_cell_length_c 14.8323(4)
_cell_measurement_reflns_used 22144
_cell_measurement_temperature 123(2)
_cell_measurement_theta_max 31.46
_cell_measurement_theta_min 1.38
_cell_volume 1465.88(7)
_computing_cell_refinement 'Bruker Apex2 v2.0 (Bruker Axs 2005)'
_computing_data_collection 'Bruker Apex2 v2.0 (Bruker Axs 2005)'
_computing_data_reduction 'Bruker Apex2 v2.0 (Bruker Axs 2005)'
_computing_molecular_graphics 'X-seed (Barbour, 2001)'
_computing_publication_material 'CIFTAB (Sheldrick, 1997)'
_computing_structure_refinement 'SHELXL-97 (Sheldrick, 1997)'
_computing_structure_solution 'SHELXS-97 (Sheldrick, 1997)'
_diffrn_ambient_temperature 123(2)
_diffrn_measured_fraction_theta_full 0.981
_diffrn_measured_fraction_theta_max 0.791
_diffrn_measurement_device_type 'Bruker X8 Apex KAPPA CCD'
_diffrn_measurement_method '0.5 deg frames in phi and omega'
_diffrn_radiation_monochromator graphite
_diffrn_radiation_source 'fine-focus sealed tube'
_diffrn_radiation_type MoK\a
_diffrn_radiation_wavelength 0.71073
_diffrn_reflns_av_R_equivalents 0.0233
_diffrn_reflns_av_sigmaI/netI 0.0234
_diffrn_reflns_limit_h_max 14
_diffrn_reflns_limit_h_min -13
_diffrn_reflns_limit_k_max 13
_diffrn_reflns_limit_k_min -14
_diffrn_reflns_limit_l_max 21
_diffrn_reflns_limit_l_min -20
_diffrn_reflns_number 22144
_diffrn_reflns_theta_full 27.50
_diffrn_reflns_theta_max 31.46
_diffrn_reflns_theta_min 1.38
_diffrn_standards_number 0
_exptl_absorpt_coefficient_mu 1.022
_exptl_absorpt_correction_T_max 0.6852
_exptl_absorpt_correction_T_min 0.6289
_exptl_absorpt_correction_type multi-scan
_exptl_absorpt_process_details 'SADABS (Sheldrick, 1997)'
_exptl_crystal_colour colourless
_exptl_crystal_density_diffrn 1.418
_exptl_crystal_density_method 'not measured'
_exptl_crystal_description prism
_exptl_crystal_F_000 656
_exptl_crystal_size_max 0.50
_exptl_crystal_size_mid 0.50
_exptl_crystal_size_min 0.40
_refine_diff_density_max 0.803
_refine_diff_density_min -0.625
_refine_diff_density_rms 0.096
_refine_ls_extinction_method none
_refine_ls_goodness_of_fit_ref 1.121
_refine_ls_hydrogen_treatment constr
_refine_ls_matrix_type full
_refine_ls_number_parameters 347
_refine_ls_number_reflns 7703
_refine_ls_number_restraints 0
_refine_ls_restrained_S_all 1.121
_refine_ls_R_factor_all 0.0328
_refine_ls_R_factor_gt 0.0311
_refine_ls_shift/su_max 0.001
_refine_ls_shift/su_mean 0.000
_refine_ls_structure_factor_coef Fsqd
_refine_ls_weighting_details 'calc w=1/[\s^2^(Fo^2^)+(0.0471P)^2^+0.8138P] where P=(Fo^2^+2Fc^2^)/3'
_refine_ls_weighting_scheme calc
_refine_ls_wR_factor_gt 0.0862
_refine_ls_wR_factor_ref 0.0938
_reflns_number_gt 7458
_reflns_number_total 7703
_reflns_threshold_expression >2sigma(I)
_cod_data_source_file c3ce41202d.txt
_cod_data_source_block 8
_cod_database_code 7211076

loop_
_symmetry_equiv_pos_as_xyz
'x, y, z'
'-x, -y, -z'

loop_
_atom_site_label
_atom_site_type_symbol
_atom_site_fract_x
_atom_site_fract_y
_atom_site_fract_z
_atom_site_U_iso_or_equiv
_atom_site_adp_type
_atom_site_occupancy
_atom_site_symmetry_multiplicity
_atom_site_calc_flag
_atom_site_refinement_flags
Zn1 Zn 0.653172(18) 0.569691(17) 0.727033(12) 0.01621(6) Uani 1 1 d .
S1 S 0.46765(6) 0.96521(5) 0.84434(4) 0.03694(12) Uani 1 1 d .
O1 O 0.80924(12) 0.46797(11) 1.14100(8) 0.0207(2) Uani 1 1 d .
N1 N 0.57718(16) 0.73549(15) 0.77144(11) 0.0254(3) Uani 1 1 d .
C1 C 0.53187(17) 0.83128(17) 0.80175(12) 0.0226(3) Uani 1 1 d .
S2 S 0.38318(4) 0.34640(4) 0.54179(3) 0.02236(9) Uani 1 1 d .
O2 O 1.22249(12) 0.30596(11) 0.99061(8) 0.0202(2) Uani 1 1 d .
N2 N 0.52349(16) 0.47509(15) 0.66567(10) 0.0251(3) Uani 1 1 d .
C2 C 0.46497(16) 0.42141(15) 0.61321(11) 0.0173(3) Uani 1 1 d .
O3 O 1.15367(12) 1.02743(11) 0.64569(8) 0.0213(2) Uani 1 1 d .
N3 N 0.72837(13) 0.43949(12) 0.82481(9) 0.0156(2) Uani 1 1 d .
C3 C 0.83387(17) 0.46712(15) 0.87608(10) 0.0177(3) Uani 1 1 d .
H3 H 0.8718 0.5465 0.8654 0.021 Uiso 1 1 calc R
O4 O 1.11534(13) 0.80702(11) 0.31389(9) 0.0233(2) Uani 1 1 d .
N4 N 0.97811(14) 0.22902(12) 1.09640(9) 0.0162(2) Uani 1 1 d .
C4 C 0.88811(17) 0.38252(15) 0.94389(10) 0.0178(3) Uani 1 1 d .
H4 H 0.9626 0.4041 0.9769 0.021 Uiso 1 1 calc R
N5 N 0.82889(14) 0.61326(12) 0.65571(9) 0.0156(2) Uani 1 1 d .
C5 C 0.83028(16) 0.26490(14) 0.96229(10) 0.0150(3) Uani 1 1 d .
N6 N 1.22399(15) 0.84079(12) 0.49707(9) 0.0179(3) Uani 1 1 d .
C6 C 0.72170(16) 0.23537(15) 0.90901(11) 0.0182(3) Uani 1 1 d .
H6 H 0.6809 0.1573 0.9192 0.022 Uiso 1 1 calc R
C7 C 0.67530(16) 0.32348(15) 0.84080(11) 0.0184(3) Uani 1 1 d .
H7 H 0.6046 0.3019 0.8045 0.022 Uiso 1 1 calc R
C8 C 0.88717(17) 0.17039(14) 1.03633(11) 0.0190(3) Uani 1 1 d .
H8A H 0.8095 0.1373 1.0716 0.023 Uiso 1 1 calc R
H8B H 0.9393 0.0976 1.0091 0.023 Uiso 1 1 calc R
C9 C 0.91141(18) 0.25347(15) 1.18481(11) 0.0197(3) Uani 1 1 d .
H9A H 0.9769 0.2914 1.2218 0.024 Uiso 1 1 calc R
H9B H 0.8892 0.1716 1.2146 0.024 Uiso 1 1 calc R
C10 C 0.77922(18) 0.34309(16) 1.17806(12) 0.0221(3) Uani 1 1 d .
H10A H 0.7140 0.3065 1.1401 0.027 Uiso 1 1 calc R
H10B H 0.7355 0.3512 1.2377 0.027 Uiso 1 1 calc R
C11 C 0.68262(18) 0.54252(17) 1.11925(14) 0.0271(4) Uani 1 1 d .
H11A H 0.6172 0.5387 1.1705 0.032 Uiso 1 1 calc R
H11B H 0.6409 0.5063 1.0687 0.032 Uiso 1 1 calc R
C12 C 1.11811(17) 0.16329(15) 1.10192(11) 0.0192(3) Uani 1 1 d .
H12A H 1.1105 0.0724 1.1192 0.023 Uiso 1 1 calc R
H12B H 1.1678 0.2003 1.1487 0.023 Uiso 1 1 calc R
C13 C 1.20192(18) 0.17381(15) 1.01396(12) 0.0218(3) Uani 1 1 d .
H13A H 1.2918 0.1244 1.0201 0.026 Uiso 1 1 calc R
H13B H 1.1526 0.1381 0.9664 0.026 Uiso 1 1 calc R
C14 C 1.29070(19) 0.31838(18) 0.90487(12) 0.0259(3) Uiso 1 1 d .
H14A H 1.2332 0.2874 0.8595 0.031 Uiso 1 1 calc R
H14B H 1.3789 0.2653 0.9053 0.031 Uiso 1 1 calc R
C15 C 0.83996(16) 0.73206(15) 0.61495(11) 0.0179(3) Uani 1 1 d .
H15 H 0.7649 0.7943 0.6202 0.021 Uiso 1 1 calc R
C16 C 0.95784(17) 0.76523(14) 0.56577(11) 0.0182(3) Uani 1 1 d .
H16 H 0.9612 0.8480 0.5384 0.022 Uiso 1 1 calc R
C17 C 1.07185(16) 0.67348(14) 0.55755(10) 0.0161(3) Uani 1 1 d .
C18 C 1.06050(17) 0.55102(15) 0.60026(11) 0.0197(3) Uani 1 1 d .
H18 H 1.1345 0.4874 0.5968 0.024 Uiso 1 1 calc R
C19 C 0.93881(17) 0.52482(15) 0.64770(11) 0.0183(3) Uani 1 1 d .
H19 H 0.9326 0.4425 0.6753 0.022 Uiso 1 1 calc R
C20 C 1.20020(18) 0.70251(15) 0.50094(12) 0.0208(3) Uani 1 1 d .
H20A H 1.2812 0.6526 0.5260 0.025 Uiso 1 1 calc R
H20B H 1.1897 0.6757 0.4401 0.025 Uiso 1 1 calc R
C21 C 1.30821(17) 0.86846(16) 0.57351(11) 0.0206(3) Uani 1 1 d .
H21A H 1.4063 0.8489 0.5577 0.025 Uiso 1 1 calc R
H21B H 1.2850 0.8114 0.6250 0.025 Uiso 1 1 calc R
C22 C 1.28695(17) 1.00709(16) 0.60068(12) 0.0215(3) Uani 1 1 d .
H22A H 1.3603 1.0246 0.6406 0.026 Uiso 1 1 calc R
H22B H 1.2916 1.0658 0.5475 0.026 Uiso 1 1 calc R
C23 C 1.14001(19) 1.14913(16) 0.68598(12) 0.0236(3) Uani 1 1 d .
H23A H 1.1426 1.2184 0.6392 0.028 Uiso 1 1 calc R
H23B H 1.2179 1.1549 0.7251 0.028 Uiso 1 1 calc R
C24 C 1.28514(17) 0.88427(15) 0.40931(11) 0.0196(3) Uani 1 1 d .
H24A H 1.3503 0.8155 0.3876 0.024 Uiso 1 1 calc R
H24B H 1.3374 0.9587 0.4175 0.024 Uiso 1 1 calc R
C25 C 1.17638(18) 0.92065(15) 0.33899(11) 0.0214(3) Uani 1 1 d .
H25A H 1.1041 0.9815 0.3631 0.026 Uiso 1 1 calc R
H25B H 1.2196 0.9624 0.2862 0.026 Uiso 1 1 calc R
C26 C 0.99574(18) 0.83479(17) 0.25980(11) 0.0226(3) Uani 1 1 d .
H26A H 0.9906 0.7650 0.2195 0.027 Uiso 1 1 calc R
H26B H 1.0071 0.9138 0.2229 0.027 Uiso 1 1 calc R

loop_
_atom_site_aniso_label
_atom_site_aniso_U_11
_atom_site_aniso_U_22
_atom_site_aniso_U_33
_atom_site_aniso_U_23
_atom_site_aniso_U_13
_atom_site_aniso_U_12
Zn1 0.01478(9) 0.01730(9) 0.01667(10) 0.00093(7) -0.00085(7) -0.00307(6)
S1 0.0315(2) 0.0260(2) 0.0541(3) -0.0154(2) -0.0020(2) 0.00218(18)
O1 0.0201(5) 0.0160(5) 0.0254(6) 0.0029(4) 0.0046(5) -0.0022(4)
N1 0.0205(7) 0.0236(7) 0.0317(8) -0.0022(6) 0.0010(6) -0.0008(5)
C1 0.0170(7) 0.0231(8) 0.0280(8) 0.0000(6) -0.0017(6) -0.0042(6)
S2 0.01909(18) 0.02190(19) 0.0271(2) -0.00683(16) -0.00166(16) -0.00342(14)
O2 0.0230(6) 0.0143(5) 0.0229(6) 0.0010(4) 0.0055(5) -0.0026(4)
N2 0.0232(7) 0.0312(8) 0.0216(7) 0.0009(6) -0.0020(6) -0.0082(6)
C2 0.0143(6) 0.0182(7) 0.0187(7) 0.0037(5) 0.0019(5) -0.0012(5)
O3 0.0209(5) 0.0181(5) 0.0253(6) -0.0070(4) 0.0063(5) -0.0028(4)
N3 0.0158(6) 0.0164(6) 0.0147(6) -0.0011(5) 0.0013(5) -0.0023(4)
C3 0.0230(7) 0.0143(6) 0.0168(7) -0.0014(5) 0.0000(6) -0.0067(5)
O4 0.0274(6) 0.0167(5) 0.0259(6) -0.0041(5) -0.0013(5) 0.0003(4)
N4 0.0173(6) 0.0151(6) 0.0164(6) 0.0006(5) -0.0023(5) -0.0026(5)
C4 0.0221(7) 0.0158(7) 0.0164(7) -0.0020(5) -0.0032(6) -0.0059(5)
N5 0.0169(6) 0.0144(6) 0.0159(6) 0.0001(5) -0.0015(5) -0.0037(4)
C5 0.0170(6) 0.0136(6) 0.0147(6) -0.0019(5) 0.0012(5) -0.0018(5)
N6 0.0227(6) 0.0136(6) 0.0174(6) -0.0007(5) 0.0046(5) -0.0035(5)
C6 0.0175(7) 0.0154(6) 0.0225(7) -0.0009(6) -0.0009(6) -0.0052(5)
C7 0.0151(6) 0.0193(7) 0.0214(7) -0.0008(6) -0.0020(6) -0.0049(5)
C8 0.0235(7) 0.0121(6) 0.0217(7) 0.0012(5) -0.0046(6) -0.0040(5)
C9 0.0238(7) 0.0178(7) 0.0173(7) 0.0024(6) 0.0006(6) -0.0034(6)
C10 0.0238(8) 0.0187(7) 0.0234(8) 0.0036(6) 0.0065(6) -0.0048(6)
C11 0.0199(8) 0.0238(8) 0.0354(10) 0.0070(7) 0.0108(7) 0.0006(6)
C12 0.0197(7) 0.0150(6) 0.0223(7) 0.0047(6) -0.0020(6) -0.0009(5)
C13 0.0237(8) 0.0139(7) 0.0267(8) 0.0015(6) 0.0043(6) 0.0003(6)
C15 0.0175(7) 0.0151(6) 0.0208(7) 0.0003(5) -0.0009(6) -0.0001(5)
C16 0.0217(7) 0.0128(6) 0.0195(7) 0.0019(5) 0.0017(6) -0.0016(5)
C17 0.0200(7) 0.0143(6) 0.0143(6) -0.0025(5) 0.0024(5) -0.0028(5)
C18 0.0223(7) 0.0138(6) 0.0222(7) -0.0001(6) 0.0048(6) 0.0003(5)
C19 0.0223(7) 0.0133(6) 0.0194(7) 0.0006(5) 0.0016(6) -0.0030(5)
C20 0.0255(8) 0.0137(7) 0.0225(8) -0.0020(6) 0.0100(6) -0.0021(6)
C21 0.0207(7) 0.0198(7) 0.0206(7) -0.0010(6) 0.0024(6) 0.0016(6)
C22 0.0199(7) 0.0215(7) 0.0235(8) -0.0055(6) 0.0044(6) -0.0034(6)
C23 0.0256(8) 0.0199(7) 0.0259(8) -0.0074(6) 0.0035(7) -0.0035(6)
C24 0.0209(7) 0.0167(7) 0.0206(7) 0.0009(6) 0.0064(6) -0.0025(6)
C25 0.0273(8) 0.0149(7) 0.0218(7) 0.0006(6) 0.0019(6) -0.0027(6)
C26 0.0270(8) 0.0223(7) 0.0184(7) -0.0040(6) 0.0014(6) 0.0002(6)

loop_
_atom_type_symbol
_atom_type_description
_atom_type_scat_dispersion_real
_atom_type_scat_dispersion_imag
_atom_type_scat_source
C C 0.0033 0.0016 'International Tables Vol C Tables 4.2.6.8 and 6.1.1.4'
H H 0.0000 0.0000 'International Tables Vol C Tables 4.2.6.8 and 6.1.1.4'
N N 0.0061 0.0033 'International Tables Vol C Tables 4.2.6.8 and 6.1.1.4'
O O 0.0106 0.0060 'International Tables Vol C Tables 4.2.6.8 and 6.1.1.4'
S S 0.1246 0.1234 'International Tables Vol C Tables 4.2.6.8 and 6.1.1.4'
Zn Zn 0.2839 1.4301 'International Tables Vol C Tables 4.2.6.8 and 6.1.1.4'

loop_
_geom_angle_atom_site_label_1
_geom_angle_atom_site_label_2
_geom_angle_atom_site_label_3
_geom_angle
_geom_angle_site_symmetry_1
_geom_angle_site_symmetry_3
N2 Zn1 N1 115.63(7) . .
N2 Zn1 N5 116.30(6) . .
N1 Zn1 N5 104.03(6) . .
N2 Zn1 N3 103.45(6) . .
N1 Zn1 N3 114.27(6) . .
N5 Zn1 N3 102.77(5) . .
C11 O1 C10 109.78(12) . .
C1 N1 Zn1 176.88(15) . .
N1 C1 S1 179.72(18) . .
C14 O2 C13 110.48(13) . .
C2 N2 Zn1 165.50(14) . .
N2 C2 S2 179.30(15) . .
C23 O3 C22 110.84(12) . .
C7 N3 C3 117.81(13) . .
C7 N3 Zn1 121.76(11) . .
C3 N3 Zn1 120.43(10) . .
N3 C3 C4 122.76(14) . .
N3 C3 H3 118.6 . .
C4 C3 H3 118.6 . .
C26 O4 C25 113.46(13) . .
C12 N4 C8 113.91(13) . .
C12 N4 C9 113.50(13) . .
C8 N4 C9 112.82(13) . .
C3 C4 C5 119.38(14) . .
C3 C4 H4 120.3 . .
C5 C4 H4 120.3 . .
C19 N5 C15 117.64(13) . .
C19 N5 Zn1 121.09(10) . .
C15 N5 Zn1 121.27(11) . .
C4 C5 C6 118.09(14) . .
C4 C5 C8 120.60(14) . .
C6 C5 C8 121.28(13) . .
C20 N6 C24 112.09(13) . .
C20 N6 C21 109.87(13) . .
C24 N6 C21 112.67(13) . .
C7 C6 C5 119.24(14) . .
C7 C6 H6 120.4 . .
C5 C6 H6 120.4 . .
N3 C7 C6 122.67(14) . .
N3 C7 H7 118.7 . .
C6 C7 H7 118.7 . .
N4 C8 C5 112.77(12) . .
N4 C8 H8A 109.0 . .
C5 C8 H8A 109.0 . .
N4 C8 H8B 109.0 . .
C5 C8 H8B 109.0 . .
H8A C8 H8B 107.8 . .
N4 C9 C10 112.66(13) . .
N4 C9 H9A 109.1 . .
C10 C9 H9A 109.1 . .
N4 C9 H9B 109.1 . .
C10 C9 H9B 109.1 . .
H9A C9 H9B 107.8 . .
O1 C10 C9 110.75(13) . .
O1 C10 H10A 109.5 . .
C9 C10 H10A 109.5 . .
O1 C10 H10B 109.5 . .
C9 C10 H10B 109.5 . .
H10A C10 H10B 108.1 . .
O1 C11 C14 110.72(14) . 2_767
O1 C11 H11A 109.5 . .
C14 C11 H11A 109.5 2_767 .
O1 C11 H11B 109.5 . .
C14 C11 H11B 109.5 2_767 .
H11A C11 H11B 108.1 . .
N4 C12 C13 112.95(13) . .
N4 C12 H12A 109.0 . .
C13 C12 H12A 109.0 . .
N4 C12 H12B 109.0 . .
C13 C12 H12B 109.0 . .
H12A C12 H12B 107.8 . .
O2 C13 C12 109.85(13) . .
O2 C13 H13A 109.7 . .
C12 C13 H13A 109.7 . .
O2 C13 H13B 109.7 . .
C12 C13 H13B 109.7 . .
H13A C13 H13B 108.2 . .
O2 C14 C11 110.96(15) . 2_767
O2 C14 H14A 109.4 . .
C11 C14 H14A 109.4 2_767 .
O2 C14 H14B 109.4 . .
C11 C14 H14B 109.4 2_767 .
H14A C14 H14B 108.0 . .
N5 C15 C16 122.90(14) . .
N5 C15 H15 118.5 . .
C16 C15 H15 118.5 . .
C15 C16 C17 119.42(14) . .
C15 C16 H16 120.3 . .
C17 C16 H16 120.3 . .
C18 C17 C16 117.56(14) . .
C18 C17 C20 120.83(14) . .
C16 C17 C20 121.55(13) . .
C19 C18 C17 119.67(14) . .
C19 C18 H18 120.2 . .
C17 C18 H18 120.2 . .
N5 C19 C18 122.80(14) . .
N5 C19 H19 118.6 . .
C18 C19 H19 118.6 . .
N6 C20 C17 112.15(13) . .
N6 C20 H20A 109.2 . .
C17 C20 H20A 109.2 . .
N6 C20 H20B 109.2 . .
C17 C20 H20B 109.2 . .
H20A C20 H20B 107.9 . .
N6 C21 C22 113.94(13) . .
N6 C21 H21A 108.8 . .
C22 C21 H21A 108.8 . .
N6 C21 H21B 108.8 . .
C22 C21 H21B 108.8 . .
H21A C21 H21B 107.7 . .
O3 C22 C21 109.32(13) . .
O3 C22 H22A 109.8 . .
C21 C22 H22A 109.8 . .
O3 C22 H22B 109.8 . .
C21 C22 H22B 109.8 . .
H22A C22 H22B 108.3 . .
O3 C23 C26 110.64(14) . 2_776
O3 C23 H23A 109.5 . .
C26 C23 H23A 109.5 2_776 .
O3 C23 H23B 109.5 . .
C26 C23 H23B 109.5 2_776 .
H23A C23 H23B 108.1 . .
N6 C24 C25 112.89(13) . .
N6 C24 H24A 109.0 . .
C25 C24 H24A 109.0 . .
N6 C24 H24B 109.0 . .
C25 C24 H24B 109.0 . .
H24A C24 H24B 107.8 . .
O4 C25 C24 109.95(13) . .
O4 C25 H25A 109.7 . .
C24 C25 H25A 109.7 . .
O4 C25 H25B 109.7 . .
C24 C25 H25B 109.7 . .
H25A C25 H25B 108.2 . .
O4 C26 C23 113.61(14) . 2_776
O4 C26 H26A 108.8 . .
C23 C26 H26A 108.8 2_776 .
O4 C26 H26B 108.8 . .
C23 C26 H26B 108.8 2_776 .
H26A C26 H26B 107.7 . .

loop_
_geom_bond_atom_site_label_1
_geom_bond_atom_site_label_2
_geom_bond_distance
_geom_bond_site_symmetry_2
Zn1 N2 1.9295(15) .
Zn1 N1 1.9502(16) .
Zn1 N5 2.0281(13) .
Zn1 N3 2.0313(13) .
S1 C1 1.6233(18) .
O1 C11 1.420(2) .
O1 C10 1.4239(18) .
N1 C1 1.158(2) .
S2 C2 1.6116(17) .
O2 C14 1.414(2) .
O2 C13 1.4206(18) .
N2 C2 1.167(2) .
O3 C23 1.421(2) .
O3 C22 1.4273(19) .
N3 C7 1.3493(19) .
N3 C3 1.346(2) .
C3 C4 1.381(2) .
C3 H3 0.9300 .
O4 C26 1.423(2) .
O4 C25 1.431(2) .
N4 C12 1.457(2) .
N4 C8 1.459(2) .
N4 C9 1.465(2) .
C4 C5 1.390(2) .
C4 H4 0.9300 .
N5 C19 1.345(2) .
N5 C15 1.3499(19) .
C5 C6 1.394(2) .
C5 C8 1.513(2) .
N6 C20 1.4668(19) .
N6 C24 1.4712(19) .
N6 C21 1.470(2) .
C6 C7 1.382(2) .
C6 H6 0.9300 .
C7 H7 0.9300 .
C8 H8A 0.9700 .
C8 H8B 0.9700 .
C9 C10 1.510(2) .
C9 H9A 0.9700 .
C9 H9B 0.9700 .
C10 H10A 0.9700 .
C10 H10B 0.9700 .
C11 C14 1.505(2) 2_767
C11 H11A 0.9700 .
C11 H11B 0.9700 .
C12 C13 1.512(2) .
C12 H12A 0.9700 .
C12 H12B 0.9700 .
C13 H13A 0.9700 .
C13 H13B 0.9700 .
C14 C11 1.505(2) 2_767
C14 H14A 0.9700 .
C14 H14B 0.9700 .
C15 C16 1.381(2) .
C15 H15 0.9300 .
C16 C17 1.395(2) .
C16 H16 0.9300 .
C17 C18 1.395(2) .
C17 C20 1.508(2) .
C18 C19 1.380(2) .
C18 H18 0.9300 .
C19 H19 0.9300 .
C20 H20A 0.9700 .
C20 H20B 0.9700 .
C21 C22 1.510(2) .
C21 H21A 0.9700 .
C21 H21B 0.9700 .
C22 H22A 0.9700 .
C22 H22B 0.9700 .
C23 C26 1.509(2) 2_776
C23 H23A 0.9700 .
C23 H23B 0.9700 .
C24 C25 1.511(2) .
C24 H24A 0.9700 .
C24 H24B 0.9700 .
C25 H25A 0.9700 .
C25 H25B 0.9700 .
C26 C23 1.509(2) 2_776
C26 H26A 0.9700 .
C26 H26B 0.9700 .
